data_4500104
loop_
_publ_author_name
'Xie, Jingli'
'Batten, Stuart R.'
'Zou, Yang'
'Ren, Xiaoming'

_publ_section_title
;
 Observation of in Situ Ligand Reactions during the Assembly of
 Crystalline Zn&#x2212;S Clusters
;
_journal_issue 1
_journal_name_full 'Crystal Growth &amp; Design'
_journal_page_first 16
_journal_paper_doi 10.1021/cg100926g
_journal_volume 11
_journal_year 2011
_chemical_formula_sum 'C106 H88 N2 S17 Zn8'
_chemical_formula_weight 2457.76
_chemical_name_systematic
; 
 ? 
;
_space_group_IT_number 15
_symmetry_cell_setting monoclinic
_symmetry_space_group_name_Hall '-C 2yc'
_symmetry_space_group_name_H-M 'C 1 2/c 1'
_atom_sites_solution_hydrogens geom
_atom_sites_solution_primary direct
_atom_sites_solution_secondary difmap
_audit_creation_method SHELXL-97
_cell_angle_alpha 90.00
_cell_angle_beta 102.580(5)
_cell_angle_gamma 90.00
_cell_formula_units_Z 8
_cell_length_a 60.797(16)
_cell_length_b 19.604(5)
_cell_length_c 18.548(5)
_cell_measurement_reflns_used 24299
_cell_measurement_temperature 130(2)
_cell_measurement_theta_max 27.56
_cell_measurement_theta_min 1.09
_cell_volume 21576(10)
_computing_cell_refinement 'SMART (Siemens, 1996)'
_computing_data_collection 'SMART (Siemens, 1996)'
_computing_data_reduction SAINT
_computing_molecular_graphics SHELXTL
_computing_publication_material
;
SHELXTL, PARST (Nardelli, 1995) and PLATON (Spek, 1990)
;
_computing_structure_refinement 'SHELXL-97 (Sheldrick, 1997)'
_computing_structure_solution 'SHELXS-97 (Sheldrick, 1990)'
_diffrn_ambient_temperature 130(2)
_diffrn_measured_fraction_theta_full 0.974
_diffrn_measured_fraction_theta_max 0.974
_diffrn_measurement_device_type 'CCD area detector'
_diffrn_measurement_method '\w scans'
_diffrn_radiation_monochromator graphite
_diffrn_radiation_source 'fine-focus sealed tube'
_diffrn_radiation_type MoK\a
_diffrn_radiation_wavelength 0.71073
_diffrn_reflns_av_R_equivalents 0.0941
_diffrn_reflns_av_sigmaI/netI 0.0820
_diffrn_reflns_limit_h_max 79
_diffrn_reflns_limit_h_min -60
_diffrn_reflns_limit_k_max 25
_diffrn_reflns_limit_k_min -25
_diffrn_reflns_limit_l_max 17
_diffrn_reflns_limit_l_min -24
_diffrn_reflns_number 66394
_diffrn_reflns_theta_full 27.56
_diffrn_reflns_theta_max 27.56
_diffrn_reflns_theta_min 1.09
_exptl_absorpt_coefficient_mu 2.122
_exptl_absorpt_correction_T_max 0.701
_exptl_absorpt_correction_T_min 0.363
_exptl_absorpt_correction_type empirical
_exptl_absorpt_process_details 'SADABS (Sheldrick, 1996)'
_exptl_crystal_colour colorless
_exptl_crystal_density_diffrn 1.513
_exptl_crystal_density_method 'not measured'
_exptl_crystal_description block
_exptl_crystal_F_000 10000
_exptl_crystal_size_max 0.50
_exptl_crystal_size_mid 0.42
_exptl_crystal_size_min 0.17
_refine_diff_density_max 0.935
_refine_diff_density_min -1.148
_refine_diff_density_rms 0.145
_refine_ls_extinction_method none
_refine_ls_goodness_of_fit_ref 1.266
_refine_ls_hydrogen_treatment constr
_refine_ls_matrix_type full
_refine_ls_number_parameters 1236
_refine_ls_number_reflns 24299
_refine_ls_number_restraints 0
_refine_ls_restrained_S_all 1.266
_refine_ls_R_factor_all 0.1144
_refine_ls_R_factor_gt 0.0968
_refine_ls_shift/su_max 0.001
_refine_ls_shift/su_mean 0.000
_refine_ls_structure_factor_coef Fsqd
_refine_ls_weighting_details 'calc w=1/[\s^2^(Fo^2^)+(0.0000P)^2^+381.2153P] where P=(Fo^2^+2Fc^2^)/3'
_refine_ls_weighting_scheme calc
_refine_ls_wR_factor_gt 0.1835
_refine_ls_wR_factor_ref 0.1911
_reflns_number_gt 20399
_reflns_number_total 24299
_reflns_threshold_expression >2sigma(I)
_cod_data_source_file cg100926g_si_003.cif
_cod_data_source_block 3
_cod_depositor_comments
;
The following automatic conversions were performed:

'_symmetry_cell_setting' value 'Monoclinic' changed to 'monoclinic'
according to /home/saulius/struct/CIF-dictionaries/cif_core.dic
dictionary named 'cif_core.dic' version 2.4.1 from 2010-06-29.

Automatic conversion script
Id: cif_fix_values 1715 2011-07-08 13:25:40Z adriana 
;
_cod_original_sg_symbol_H-M C2/c
_cod_database_code 4500104

loop_
_symmetry_equiv_pos_as_xyz
'x, y, z'
'-x, y, -z+1/2'
'x+1/2, y+1/2, z'
'-x+1/2, y+1/2, -z+1/2'
'-x, -y, -z'
'x, -y, z-1/2'
'-x+1/2, -y+1/2, -z'
'x+1/2, -y+1/2, z-1/2'

loop_
_atom_site_label
_atom_site_type_symbol
_atom_site_fract_x
_atom_site_fract_y
_atom_site_fract_z
_atom_site_U_iso_or_equiv
_atom_site_adp_type
_atom_site_occupancy
_atom_site_symmetry_multiplicity
_atom_site_calc_flag
_atom_site_refinement_flags
_atom_site_disorder_assembly
_atom_site_disorder_group
Zn1 Zn 0.915876(14) 0.24720(4) 0.89634(5) 0.02328(19) Uani 1 1 d . . .
Zn2 Zn 0.853827(14) 0.25534(4) 0.78910(4) 0.01933(17) Uani 1 1 d . . .
Zn3 Zn 0.897147(15) 0.34745(4) 0.71408(5) 0.02360(19) Uani 1 1 d . . .
Zn4 Zn 0.895772(14) 0.15196(4) 0.71130(5) 0.02147(18) Uani 1 1 d . . .
Zn5 Zn 0.849524(14) 0.26040(4) 0.57814(5) 0.02030(18) Uani 1 1 d . . .
Zn6 Zn 0.836365(15) 0.41942(4) 0.68057(5) 0.02037(18) Uani 1 1 d . . .
Zn7 Zn 0.835773(14) 0.10256(4) 0.67422(5) 0.01943(18) Uani 1 1 d . . .
Zn8 Zn 0.907057(15) 0.24803(4) 0.55169(5) 0.02532(19) Uani 1 1 d . . .
S1 S 0.93739(3) 0.24280(11) 1.01358(11) 0.0296(4) Uani 1 1 d . . .
S2 S 0.91185(3) 0.13678(9) 0.83624(10) 0.0220(4) Uani 1 1 d . . .
S3 S 0.87879(3) 0.28585(9) 0.89873(10) 0.0201(3) Uani 1 1 d . . .
S4 S 0.92785(3) 0.32156(9) 0.81029(12) 0.0257(4) Uani 1 1 d . . .
S5 S 0.84058(3) 0.14170(9) 0.79518(10) 0.0202(4) Uani 1 1 d . . .
S6 S 0.82424(3) 0.33219(9) 0.75200(10) 0.0194(3) Uani 1 1 d . . .
S7 S 0.81593(4) 0.51731(10) 0.66697(12) 0.0293(4) Uani 1 1 d . . .
S8 S 0.87543(3) 0.44104(9) 0.73438(10) 0.0212(4) Uani 1 1 d . . .
S9 S 0.90879(5) 0.35837(11) 0.60039(13) 0.0391(6) Uani 1 1 d . . .
S10 S 0.92288(3) 0.16581(10) 0.63866(11) 0.0252(4) Uani 1 1 d . . .
S11 S 0.86978(3) 0.22325(9) 0.49127(10) 0.0236(4) Uani 1 1 d . . .
S12 S 0.82068(3) 0.17988(9) 0.57962(11) 0.0243(4) Uani 1 1 d . . .
S13 S 0.83619(3) 0.37154(9) 0.56087(10) 0.0215(4) Uani 1 1 d . . .
S14 S 0.87118(3) 0.06170(9) 0.66242(11) 0.0220(4) Uani 1 1 d . . .
S15 S 0.87383(3) 0.25111(8) 0.69487(10) 0.0188(3) Uani 1 1 d . . .
S16 S 0.75853(3) -0.13674(11) 0.56540(13) 0.0328(5) Uani 1 1 d . . .
N1 N 0.81180(10) 0.0267(3) 0.6474(3) 0.0193(12) Uani 1 1 d . . .
N2 N 0.92464(11) 0.2492(4) 0.4699(4) 0.0314(15) Uani 1 1 d . A .
C1 C 0.96500(16) 0.2531(7) 0.9985(5) 0.058(3) Uani 1 1 d . . .
C2 C 0.9784(2) 0.1945(12) 0.9961(8) 0.122(8) Uani 1 1 d . . .
H2 H 0.9726 0.1501 1.0010 0.147 Uiso 1 1 calc R . .
C3 C 1.0009(3) 0.2034(18) 0.9860(9) 0.186(17) Uani 1 1 d . . .
H3 H 1.0104 0.1653 0.9838 0.224 Uiso 1 1 calc R . .
C4 C 1.0087(3) 0.271(3) 0.9794(11) 0.25(3) Uani 1 1 d . . .
H4 H 1.0234 0.2780 0.9715 0.296 Uiso 1 1 calc R . .
C5 C 0.9956(3) 0.3250(19) 0.9843(14) 0.25(2) Uani 1 1 d . . .
H5 H 1.0014 0.3698 0.9822 0.297 Uiso 1 1 calc R . .
C6 C 0.9739(2) 0.3159(11) 0.9921(10) 0.139(10) Uani 1 1 d . . .
H6 H 0.9648 0.3550 0.9931 0.167 Uiso 1 1 calc R . .
C7 C 0.93952(13) 0.1052(4) 0.8331(4) 0.0255(16) Uani 1 1 d . . .
C8 C 0.94365(16) 0.0352(5) 0.8429(7) 0.048(3) Uani 1 1 d . . .
H8 H 0.9322 0.0058 0.8522 0.058 Uiso 1 1 calc R . .
C9 C 0.96449(18) 0.0090(5) 0.8391(8) 0.063(4) Uani 1 1 d . . .
H9 H 0.9670 -0.0388 0.8437 0.076 Uiso 1 1 calc R . .
C10 C 0.98161(17) 0.0511(5) 0.8289(6) 0.050(3) Uani 1 1 d . . .
H10 H 0.9961 0.0327 0.8287 0.060 Uiso 1 1 calc R . .
C11 C 0.97778(15) 0.1203(5) 0.8188(5) 0.037(2) Uani 1 1 d . . .
H11 H 0.9894 0.1496 0.8104 0.045 Uiso 1 1 calc R . .
C12 C 0.95632(14) 0.1471(4) 0.8213(5) 0.0306(18) Uani 1 1 d . . .
H12 H 0.9536 0.1946 0.8146 0.037 Uiso 1 1 calc R . .
C13 C 0.86876(12) 0.2377(4) 0.9679(4) 0.0225(15) Uani 1 1 d . . .
C14 C 0.87585(15) 0.1708(5) 0.9851(5) 0.036(2) Uani 1 1 d . . .
H14 H 0.8859 0.1492 0.9596 0.044 Uiso 1 1 calc R . .
C15 C 0.86807(18) 0.1362(6) 1.0400(6) 0.050(3) Uani 1 1 d . . .
H15 H 0.8726 0.0904 1.0518 0.060 Uiso 1 1 calc R . .
C16 C 0.85402(16) 0.1678(6) 1.0767(6) 0.048(3) Uani 1 1 d . . .
H16 H 0.8491 0.1441 1.1150 0.057 Uiso 1 1 calc R . .
C17 C 0.84662(17) 0.2337(6) 1.0598(5) 0.048(3) Uani 1 1 d . . .
H17 H 0.8367 0.2547 1.0861 0.058 Uiso 1 1 calc R . .
C18 C 0.85373(14) 0.2689(5) 1.0045(5) 0.0338(19) Uani 1 1 d . . .
H18 H 0.8484 0.3138 0.9916 0.041 Uiso 1 1 calc R . .
C19 C 0.93494(12) 0.4022(4) 0.8547(4) 0.0221(15) Uani 1 1 d . . .
C20 C 0.92319(15) 0.4284(4) 0.9035(4) 0.0309(18) Uani 1 1 d . . .
H20 H 0.9105 0.4044 0.9127 0.037 Uiso 1 1 calc R . .
C21 C 0.92972(19) 0.4909(5) 0.9407(6) 0.049(3) Uani 1 1 d . . .
H21 H 0.9215 0.5094 0.9741 0.059 Uiso 1 1 calc R . .
C22 C 0.94863(18) 0.5243(5) 0.9266(6) 0.047(3) Uani 1 1 d . . .
H22 H 0.9537 0.5653 0.9521 0.056 Uiso 1 1 calc R . .
C23 C 0.95977(16) 0.4987(5) 0.8769(6) 0.047(3) Uani 1 1 d . . .
H23 H 0.9723 0.5228 0.8666 0.056 Uiso 1 1 calc R . .
C24 C 0.95315(14) 0.4379(4) 0.8408(6) 0.037(2) Uani 1 1 d . . .
H24 H 0.9612 0.4205 0.8063 0.045 Uiso 1 1 calc R . .
C25 C 0.81385(12) 0.1491(4) 0.8188(4) 0.0221(15) Uani 1 1 d . . .
C26 C 0.81277(14) 0.1436(5) 0.8926(5) 0.0348(19) Uani 1 1 d . . .
H26 H 0.8262 0.1379 0.9294 0.042 Uiso 1 1 calc R . .
C27 C 0.79207(15) 0.1465(5) 0.9125(5) 0.040(2) Uani 1 1 d . . .
H27 H 0.7915 0.1432 0.9631 0.048 Uiso 1 1 calc R . .
C28 C 0.77277(16) 0.1540(5) 0.8609(6) 0.046(2) Uani 1 1 d . . .
H28 H 0.7587 0.1538 0.8751 0.055 Uiso 1 1 calc R . .
C29 C 0.77355(17) 0.1620(7) 0.7875(6) 0.059(3) Uani 1 1 d . . .
H29 H 0.7600 0.1693 0.7517 0.071 Uiso 1 1 calc R . .
C30 C 0.79414(15) 0.1596(5) 0.7653(6) 0.044(2) Uani 1 1 d . . .
H30 H 0.7947 0.1650 0.7148 0.052 Uiso 1 1 calc R . .
C31 C 0.82233(12) 0.3720(3) 0.8373(4) 0.0195(14) Uani 1 1 d . . .
C32 C 0.80558(13) 0.3498(5) 0.8729(5) 0.0328(19) Uani 1 1 d . . .
H32 H 0.7959 0.3132 0.8530 0.039 Uiso 1 1 calc R . .
C33 C 0.80322(14) 0.3822(5) 0.9380(5) 0.037(2) Uani 1 1 d . . .
H33 H 0.7920 0.3670 0.9628 0.045 Uiso 1 1 calc R . .
C34 C 0.81712(15) 0.4361(5) 0.9669(5) 0.038(2) Uani 1 1 d . . .
H34 H 0.8151 0.4588 1.0103 0.046 Uiso 1 1 calc R . .
C35 C 0.83402(16) 0.4569(4) 0.9319(4) 0.0342(19) Uani 1 1 d . . .
H35 H 0.8439 0.4929 0.9523 0.041 Uiso 1 1 calc R . .
C36 C 0.83642(13) 0.4253(4) 0.8673(4) 0.0267(16) Uani 1 1 d . . .
H36 H 0.8478 0.4403 0.8432 0.032 Uiso 1 1 calc R . .
C37 C 0.78912(14) 0.4964(4) 0.6848(5) 0.0297(18) Uani 1 1 d . . .
C38 C 0.78582(16) 0.4939(4) 0.7570(5) 0.0350(19) Uani 1 1 d . . .
H38 H 0.7983 0.5011 0.7971 0.042 Uiso 1 1 calc R . .
C39 C 0.76492(17) 0.4810(5) 0.7711(6) 0.047(3) Uani 1 1 d . . .
H39 H 0.7633 0.4782 0.8208 0.057 Uiso 1 1 calc R . .
C40 C 0.74630(17) 0.4721(6) 0.7144(7) 0.055(3) Uani 1 1 d . . .
H40 H 0.7317 0.4652 0.7239 0.066 Uiso 1 1 calc R . .
C41 C 0.74978(19) 0.4738(7) 0.6410(8) 0.069(4) Uani 1 1 d . . .
H41 H 0.7374 0.4660 0.6008 0.082 Uiso 1 1 calc R . .
C42 C 0.77058(15) 0.4863(5) 0.6272(5) 0.042(2) Uani 1 1 d . . .
H42 H 0.7724 0.4881 0.5776 0.050 Uiso 1 1 calc R . .
C43 C 0.88587(13) 0.5082(4) 0.6851(4) 0.0287(18) Uani 1 1 d . . .
C44 C 0.9050(2) 0.5441(7) 0.7216(7) 0.082(5) Uani 1 1 d . . .
H44 H 0.9118 0.5334 0.7714 0.098 Uiso 1 1 calc R . .
C45 C 0.9141(3) 0.5955(8) 0.6849(8) 0.118(8) Uani 1 1 d . . .
H45 H 0.9272 0.6193 0.7095 0.142 Uiso 1 1 calc R . .
C46 C 0.90400(19) 0.6119(6) 0.6128(7) 0.064(4) Uani 1 1 d . . .
H46 H 0.9103 0.6464 0.5876 0.077 Uiso 1 1 calc R . .
C47 C 0.88504(15) 0.5784(5) 0.5779(6) 0.042(2) Uani 1 1 d . . .
H47 H 0.8779 0.5909 0.5289 0.051 Uiso 1 1 calc R . .
C48 C 0.87595(14) 0.5258(4) 0.6136(5) 0.0332(19) Uani 1 1 d . . .
H48 H 0.8629 0.5021 0.5882 0.040 Uiso 1 1 calc R . .
C49 C 0.9373(2) 0.3827(7) 0.6266(6) 0.075(5) Uani 1 1 d . . .
C50 C 0.9546(2) 0.3364(9) 0.6477(9) 0.110(7) Uani 1 1 d . . .
H50 H 0.9518 0.2889 0.6507 0.132 Uiso 1 1 calc R . .
C51 C 0.9774(3) 0.3642(14) 0.6653(12) 0.171(13) Uani 1 1 d . . .
H51A H 0.9904 0.3367 0.6811 0.205 Uiso 1 1 calc R . .
C52 C 0.9784(3) 0.4377(10) 0.6566(8) 0.113(8) Uani 1 1 d . . .
H52 H 0.9931 0.4564 0.6609 0.136 Uiso 1 1 calc R . .
C53 C 0.9600(4) 0.4862(12) 0.6420(12) 0.128(7) Uiso 1 1 d . . .
H53 H 0.9609 0.5345 0.6451 0.153 Uiso 1 1 calc R . .
C54 C 0.9425(4) 0.4508(10) 0.6245(7) 0.146(11) Uani 1 1 d . . .
H54 H 0.9295 0.4777 0.6051 0.175 Uiso 1 1 calc R . .
C55 C 0.92351(13) 0.0842(4) 0.5949(4) 0.0273(17) Uani 1 1 d . . .
C56 C 0.94118(17) 0.0406(6) 0.6216(6) 0.058(3) Uani 1 1 d . . .
H56 H 0.9527 0.0539 0.6625 0.069 Uiso 1 1 calc R . .
C57 C 0.9423(2) -0.0226(7) 0.5892(8) 0.076(4) Uani 1 1 d . . .
H57 H 0.9541 -0.0531 0.6100 0.091 Uiso 1 1 calc R . .
C58 C 0.92680(18) -0.0419(6) 0.5284(6) 0.053(3) Uani 1 1 d . . .
H58 H 0.9284 -0.0843 0.5052 0.064 Uiso 1 1 calc R . .
C59 C 0.90878(16) -0.0004(4) 0.5002(5) 0.036(2) Uani 1 1 d . . .
H59 H 0.8976 -0.0143 0.4588 0.043 Uiso 1 1 calc R . .
C60 C 0.90719(15) 0.0632(5) 0.5339(5) 0.0348(19) Uani 1 1 d . . .
H60 H 0.8948 0.0923 0.5148 0.042 Uiso 1 1 calc R . .
C61 C 0.86313(14) 0.2794(4) 0.4128(5) 0.0307(18) Uani 1 1 d . . .
C62 C 0.8535(2) 0.2529(6) 0.3459(6) 0.063(3) Uani 1 1 d . . .
H62 H 0.8497 0.2058 0.3423 0.075 Uiso 1 1 calc R . .
C63 C 0.8491(3) 0.2922(9) 0.2833(7) 0.101(6) Uani 1 1 d . . .
H63 H 0.8420 0.2727 0.2372 0.121 Uiso 1 1 calc R . .
C64 C 0.8551(2) 0.3605(9) 0.2876(8) 0.081(4) Uani 1 1 d . . .
H64 H 0.8528 0.3876 0.2442 0.097 Uiso 1 1 calc R . .
C65 C 0.8642(2) 0.3882(6) 0.3538(7) 0.062(3) Uani 1 1 d . . .
H65 H 0.8678 0.4354 0.3568 0.074 Uiso 1 1 calc R . .
C66 C 0.8684(2) 0.3491(5) 0.4179(6) 0.054(3) Uani 1 1 d . . .
H66 H 0.8748 0.3692 0.4643 0.064 Uiso 1 1 calc R . .
C67 C 0.81838(14) 0.1345(4) 0.4939(4) 0.0278(17) Uani 1 1 d . . .
C68 C 0.8064(2) 0.1635(5) 0.4292(6) 0.060(3) Uani 1 1 d . . .
H68 H 0.7997 0.2072 0.4300 0.072 Uiso 1 1 calc R . .
C69 C 0.8041(3) 0.1286(7) 0.3638(6) 0.084(5) Uani 1 1 d . . .
H69 H 0.7950 0.1476 0.3203 0.101 Uiso 1 1 calc R . .
C70 C 0.8148(2) 0.0667(6) 0.3589(6) 0.057(3) Uani 1 1 d . . .
H70 H 0.8134 0.0443 0.3127 0.068 Uiso 1 1 calc R . .
C71 C 0.82711(17) 0.0391(5) 0.4217(5) 0.042(2) Uani 1 1 d . . .
H71 H 0.8345 -0.0033 0.4196 0.050 Uiso 1 1 calc R . .
C72 C 0.82910(15) 0.0721(5) 0.4894(4) 0.0345(19) Uani 1 1 d . . .
H72 H 0.8378 0.0519 0.5329 0.041 Uiso 1 1 calc R . .
C73 C 0.80734(14) 0.3608(4) 0.5134(4) 0.0257(16) Uani 1 1 d . . .
C74 C 0.80132(17) 0.3761(4) 0.4382(5) 0.040(2) Uani 1 1 d . . .
H74 H 0.8124 0.3916 0.4131 0.048 Uiso 1 1 calc R . .
C75 C 0.77915(19) 0.3689(5) 0.4000(6) 0.050(3) Uani 1 1 d . . .
H75 H 0.7752 0.3796 0.3489 0.061 Uiso 1 1 calc R . .
C76 C 0.76293(18) 0.3463(5) 0.4351(6) 0.047(3) Uani 1 1 d . . .
H76 H 0.7478 0.3407 0.4085 0.056 Uiso 1 1 calc R . .
C77 C 0.76878(16) 0.3318(5) 0.5098(6) 0.045(2) Uani 1 1 d . . .
H77 H 0.7576 0.3162 0.5345 0.054 Uiso 1 1 calc R . .
C78 C 0.79073(15) 0.3398(4) 0.5488(5) 0.035(2) Uani 1 1 d . . .
H78 H 0.7944 0.3308 0.6004 0.043 Uiso 1 1 calc R . .
C79 C 0.87988(12) -0.0099(4) 0.7221(4) 0.0235(16) Uani 1 1 d . . .
C80 C 0.87131(14) -0.0224(4) 0.7854(5) 0.0303(18) Uani 1 1 d . . .
H80 H 0.8618 0.0103 0.8011 0.036 Uiso 1 1 calc R . .
C81 C 0.87668(15) -0.0822(5) 0.8250(6) 0.041(2) Uani 1 1 d . . .
H81 H 0.8705 -0.0910 0.8668 0.050 Uiso 1 1 calc R . .
C82 C 0.8911(2) -0.1294(5) 0.8038(6) 0.056(3) Uani 1 1 d . . .
H82 H 0.8947 -0.1707 0.8306 0.067 Uiso 1 1 calc R . .
C83 C 0.9002(2) -0.1157(5) 0.7435(7) 0.063(3) Uani 1 1 d . . .
H83 H 0.9105 -0.1474 0.7299 0.075 Uiso 1 1 calc R . .
C84 C 0.89478(16) -0.0562(5) 0.7017(5) 0.041(2) Uani 1 1 d . . .
H84 H 0.9011 -0.0475 0.6601 0.049 Uiso 1 1 calc R . .
C85 C 0.79063(13) 0.0415(4) 0.6094(5) 0.0286(17) Uani 1 1 d . . .
H85 H 0.7868 0.0880 0.5995 0.034 Uiso 1 1 calc R . .
C86 C 0.77452(12) -0.0070(4) 0.5843(4) 0.0258(16) Uani 1 1 d . . .
H86 H 0.7601 0.0064 0.5571 0.031 Uiso 1 1 calc R . .
C87 C 0.77938(13) -0.0766(4) 0.5990(4) 0.0242(15) Uani 1 1 d . . .
C88 C 0.80107(12) -0.0920(3) 0.6394(4) 0.0240(16) Uani 1 1 d . . .
H88 H 0.8051 -0.1381 0.6515 0.029 Uiso 1 1 calc R . .
C89 C 0.81664(14) -0.0407(3) 0.6618(4) 0.0260(16) Uani 1 1 d . . .
H89 H 0.8313 -0.0528 0.6882 0.031 Uiso 1 1 calc R . .
C90 C 0.77037(14) -0.2109(4) 0.6156(5) 0.0312(18) Uani 1 1 d . . .
C91 C 0.78070(14) -0.2612(4) 0.5825(5) 0.0350(19) Uani 1 1 d . . .
H91 H 0.7807 -0.2584 0.5314 0.042 Uiso 1 1 calc R . .
C92 C 0.79106(17) -0.3158(4) 0.6240(6) 0.045(2) Uani 1 1 d . . .
H92 H 0.7983 -0.3503 0.6015 0.054 Uiso 1 1 calc R . .
C93 C 0.7909(2) -0.3201(5) 0.6977(6) 0.052(3) Uani 1 1 d . . .
H93 H 0.7979 -0.3577 0.7258 0.063 Uiso 1 1 calc R . .
C94 C 0.78050(19) -0.2703(4) 0.7316(6) 0.050(3) Uani 1 1 d . . .
H94 H 0.7809 -0.2732 0.7830 0.060 Uiso 1 1 calc R . .
C95 C 0.76949(15) -0.2156(4) 0.6904(5) 0.036(2) Uani 1 1 d . . .
H95 H 0.7616 -0.1826 0.7125 0.043 Uiso 1 1 calc R . .
C96 C 0.9249(3) 0.3045(5) 0.4286(7) 0.098(6) Uani 1 1 d . . .
H96 H 0.9184 0.3455 0.4420 0.118 Uiso 1 1 calc R . .
C97 C 0.9342(4) 0.3045(6) 0.3668(9) 0.122(8) Uani 1 1 d . A .
H97 H 0.9345 0.3456 0.3399 0.146 Uiso 1 1 calc R . .
C98 C 0.94300(17) 0.2472(6) 0.3442(5) 0.048(3) Uani 1 1 d . . .
C99 C 0.94336(19) 0.1923(7) 0.3869(5) 0.060(4) Uani 1 1 d . A .
H99 H 0.9500 0.1512 0.3749 0.072 Uiso 1 1 calc R . .
C100 C 0.93408(19) 0.1948(5) 0.4483(5) 0.050(3) Uani 1 1 d . . .
H100 H 0.9345 0.1545 0.4770 0.059 Uiso 1 1 calc R A .
S17A S 0.95389(11) 0.2279(3) 0.2652(3) 0.0454(14) Uani 0.50 1 d P A 1
C101 C 0.9746(3) 0.2932(9) 0.2695(11) 0.040(4) Uani 0.50 1 d P A 1
C102 C 0.9909(4) 0.3044(10) 0.3322(13) 0.053(6) Uani 0.50 1 d P . 1
C103 C 1.0074(7) 0.354(2) 0.332(2) 0.067(11) Uani 0.50 1 d P . 1
C104 C 1.0092(4) 0.3825(11) 0.2642(13) 0.039(5) Uiso 0.50 1 d P . 1
C105 C 0.9923(6) 0.3698(16) 0.1975(17) 0.047(7) Uani 0.50 1 d P . 1
C106 C 0.9755(3) 0.3248(9) 0.2035(10) 0.037(4) Uiso 0.50 1 d P . 1
S17B S 0.95021(10) 0.2625(3) 0.2549(3) 0.0377(12) Uani 0.50 1 d P A 2
C107 C 0.9726(3) 0.2015(8) 0.2649(10) 0.030(4) Uani 0.50 1 d P A 2
C108 C 0.9722(3) 0.1619(9) 0.2006(10) 0.035(4) Uani 0.50 1 d P . 2
C109 C 0.9902(3) 0.1158(11) 0.2045(13) 0.035(4) Uiso 0.50 1 d P . 2
C110 C 1.0075(3) 0.1099(10) 0.2669(11) 0.032(4) Uiso 0.50 1 d P . 2
C111 C 1.0078(3) 0.1526(9) 0.3276(11) 0.039(4) Uani 0.50 1 d P . 2
C112 C 0.9901(3) 0.1994(9) 0.3275(10) 0.032(4) Uani 0.50 1 d P A 2

loop_
_atom_site_aniso_label
_atom_site_aniso_U_11
_atom_site_aniso_U_22
_atom_site_aniso_U_33
_atom_site_aniso_U_23
_atom_site_aniso_U_13
_atom_site_aniso_U_12
Zn1 0.0215(4) 0.0183(4) 0.0298(5) -0.0035(4) 0.0050(3) -0.0006(3)
Zn2 0.0232(4) 0.0147(4) 0.0211(4) -0.0011(3) 0.0070(3) -0.0011(3)
Zn3 0.0299(5) 0.0161(4) 0.0279(5) -0.0062(3) 0.0131(4) -0.0069(3)
Zn4 0.0214(4) 0.0168(4) 0.0267(4) -0.0053(3) 0.0063(3) -0.0007(3)
Zn5 0.0278(4) 0.0124(4) 0.0221(4) -0.0021(3) 0.0087(3) -0.0024(3)
Zn6 0.0265(4) 0.0138(4) 0.0212(4) -0.0015(3) 0.0059(3) -0.0022(3)
Zn7 0.0206(4) 0.0119(4) 0.0261(4) 0.0000(3) 0.0057(3) -0.0014(3)
Zn8 0.0312(5) 0.0188(4) 0.0298(5) -0.0054(4) 0.0153(4) -0.0050(4)
S1 0.0255(9) 0.0315(10) 0.0300(10) -0.0026(8) 0.0021(8) -0.0019(8)
S2 0.0222(9) 0.0171(8) 0.0264(9) -0.0025(7) 0.0047(7) 0.0001(7)
S3 0.0193(8) 0.0189(8) 0.0220(9) -0.0013(7) 0.0045(7) 0.0001(7)
S4 0.0232(9) 0.0184(9) 0.0374(11) -0.0059(8) 0.0110(8) -0.0035(7)
S5 0.0230(9) 0.0147(8) 0.0246(9) -0.0015(7) 0.0091(7) -0.0010(7)
S6 0.0218(8) 0.0157(8) 0.0209(8) 0.0001(6) 0.0051(7) -0.0020(7)
S7 0.0369(11) 0.0166(9) 0.0388(11) 0.0025(8) 0.0181(9) 0.0018(8)
S8 0.0250(9) 0.0155(8) 0.0233(9) -0.0012(7) 0.0055(7) -0.0042(7)
S9 0.0679(16) 0.0224(10) 0.0384(12) -0.0105(9) 0.0366(12) -0.0162(10)
S10 0.0229(9) 0.0270(10) 0.0263(9) -0.0082(8) 0.0067(7) -0.0011(7)
S11 0.0308(10) 0.0179(8) 0.0245(9) -0.0040(7) 0.0112(8) -0.0029(7)
S12 0.0264(9) 0.0156(8) 0.0305(10) 0.0052(7) 0.0056(8) -0.0018(7)
S13 0.0291(9) 0.0143(8) 0.0209(9) -0.0008(7) 0.0048(7) -0.0016(7)
S14 0.0203(8) 0.0180(8) 0.0283(9) -0.0035(7) 0.0065(7) -0.0024(7)
S15 0.0238(8) 0.0119(7) 0.0221(8) -0.0018(6) 0.0078(7) -0.0023(6)
S16 0.0216(9) 0.0258(10) 0.0497(13) -0.0111(9) 0.0049(9) -0.0077(8)
N1 0.021(3) 0.011(3) 0.025(3) 0.003(2) 0.003(2) 0.000(2)
N2 0.033(4) 0.029(4) 0.038(4) -0.011(3) 0.021(3) -0.011(3)
C1 0.032(5) 0.111(10) 0.027(5) 0.014(6) -0.003(4) -0.024(6)
C2 0.041(7) 0.23(2) 0.078(10) -0.090(13) -0.017(7) 0.048(10)
C3 0.035(8) 0.45(5) 0.063(11) -0.12(2) -0.008(8) 0.038(16)
C4 0.030(9) 0.64(8) 0.064(11) 0.11(2) -0.006(8) -0.05(2)
C5 0.029(8) 0.48(5) 0.20(2) 0.27(3) -0.029(11) -0.046(16)
C6 0.043(7) 0.21(2) 0.142(15) 0.137(16) -0.026(9) -0.041(10)
C7 0.031(4) 0.023(4) 0.022(4) -0.005(3) 0.005(3) 0.005(3)
C8 0.030(5) 0.028(5) 0.092(8) 0.004(5) 0.027(5) 0.010(4)
C9 0.051(6) 0.020(5) 0.125(11) 0.012(6) 0.034(7) 0.015(4)
C10 0.036(5) 0.047(6) 0.065(7) -0.001(5) 0.009(5) 0.014(5)
C11 0.029(4) 0.037(5) 0.047(5) 0.000(4) 0.010(4) 0.002(4)
C12 0.031(4) 0.021(4) 0.041(5) -0.003(3) 0.008(4) 0.002(3)
C13 0.017(3) 0.029(4) 0.020(3) 0.001(3) 0.000(3) 0.004(3)
C14 0.039(5) 0.036(5) 0.033(5) 0.004(4) 0.006(4) 0.001(4)
C15 0.054(6) 0.052(6) 0.049(6) 0.028(5) 0.021(5) 0.021(5)
C16 0.037(5) 0.067(7) 0.044(6) 0.019(5) 0.020(4) 0.007(5)
C17 0.043(5) 0.070(7) 0.040(5) 0.003(5) 0.024(4) 0.014(5)
C18 0.026(4) 0.041(5) 0.035(5) 0.002(4) 0.008(3) 0.002(4)
C19 0.024(4) 0.018(3) 0.024(4) -0.001(3) 0.006(3) -0.006(3)
C20 0.041(5) 0.027(4) 0.026(4) -0.004(3) 0.009(4) -0.001(4)
C21 0.064(7) 0.036(5) 0.048(6) -0.017(5) 0.014(5) -0.005(5)
C22 0.057(6) 0.029(5) 0.045(6) -0.003(4) -0.011(5) -0.013(4)
C23 0.034(5) 0.028(5) 0.076(7) -0.003(5) 0.006(5) -0.008(4)
C24 0.025(4) 0.027(4) 0.066(6) -0.009(4) 0.020(4) -0.007(3)
C25 0.026(4) 0.017(3) 0.026(4) 0.000(3) 0.011(3) 0.003(3)
C26 0.028(4) 0.042(5) 0.037(5) 0.009(4) 0.014(4) 0.009(4)
C27 0.040(5) 0.040(5) 0.048(5) 0.012(4) 0.030(4) 0.012(4)
C28 0.033(5) 0.048(6) 0.065(7) -0.013(5) 0.028(5) 0.000(4)
C29 0.030(5) 0.092(9) 0.057(7) -0.029(6) 0.012(5) 0.010(5)
C30 0.029(4) 0.061(6) 0.044(5) -0.014(5) 0.013(4) -0.001(4)
C31 0.019(3) 0.015(3) 0.024(4) 0.002(3) 0.005(3) 0.002(3)
C32 0.021(4) 0.038(5) 0.040(5) 0.000(4) 0.008(3) -0.005(3)
C33 0.028(4) 0.059(6) 0.028(4) 0.006(4) 0.011(4) 0.012(4)
C34 0.036(5) 0.048(5) 0.033(5) -0.005(4) 0.014(4) 0.014(4)
C35 0.044(5) 0.031(4) 0.025(4) -0.006(3) 0.001(4) 0.007(4)
C36 0.026(4) 0.031(4) 0.023(4) -0.001(3) 0.004(3) 0.000(3)
C37 0.033(4) 0.014(3) 0.041(5) -0.004(3) 0.006(4) 0.007(3)
C38 0.041(5) 0.031(4) 0.034(5) 0.004(4) 0.009(4) 0.006(4)
C39 0.046(6) 0.042(5) 0.060(7) 0.014(5) 0.027(5) 0.016(5)
C40 0.032(5) 0.055(7) 0.080(8) -0.006(6) 0.016(5) -0.003(5)
C41 0.039(6) 0.085(9) 0.073(9) -0.015(7) -0.008(6) -0.001(6)
C42 0.036(5) 0.051(6) 0.037(5) -0.015(4) 0.005(4) -0.004(4)
C43 0.026(4) 0.027(4) 0.030(4) 0.004(3) 0.000(3) -0.015(3)
C44 0.077(8) 0.101(10) 0.051(7) 0.039(7) -0.025(6) -0.072(8)
C45 0.122(13) 0.125(13) 0.083(10) 0.054(10) -0.031(9) -0.106(12)
C46 0.057(7) 0.055(7) 0.075(8) 0.034(6) -0.001(6) -0.037(6)
C47 0.030(5) 0.040(5) 0.055(6) 0.020(5) 0.006(4) -0.007(4)
C48 0.031(4) 0.023(4) 0.041(5) 0.004(3) -0.003(4) -0.009(3)
C49 0.089(9) 0.099(10) 0.057(7) -0.057(7) 0.061(7) -0.077(8)
C50 0.054(8) 0.149(15) 0.148(15) -0.122(13) 0.069(9) -0.063(9)
C51 0.076(11) 0.28(3) 0.19(2) -0.17(2) 0.091(13) -0.060(15)
C52 0.116(13) 0.172(17) 0.072(9) -0.072(10) 0.064(9) -0.135(13)
C54 0.23(2) 0.162(17) 0.044(7) -0.011(9) 0.027(10) -0.181(17)
C55 0.022(4) 0.031(4) 0.030(4) -0.001(3) 0.009(3) 0.009(3)
C56 0.038(5) 0.057(7) 0.065(7) -0.033(6) -0.015(5) 0.017(5)
C57 0.062(8) 0.066(8) 0.082(9) -0.028(7) -0.020(7) 0.040(6)
C58 0.054(6) 0.052(6) 0.053(6) -0.018(5) 0.010(5) 0.025(5)
C59 0.041(5) 0.031(4) 0.036(5) -0.013(4) 0.007(4) 0.001(4)
C60 0.038(5) 0.034(5) 0.030(4) 0.001(4) 0.002(4) 0.003(4)
C61 0.032(4) 0.034(4) 0.029(4) 0.002(3) 0.014(3) 0.011(3)
C62 0.086(9) 0.050(7) 0.044(6) 0.003(5) -0.006(6) 0.008(6)
C63 0.147(16) 0.096(12) 0.038(7) 0.016(7) -0.028(8) 0.009(11)
C64 0.080(10) 0.100(12) 0.061(9) 0.039(8) 0.014(7) 0.028(9)
C65 0.068(8) 0.054(7) 0.076(9) 0.022(6) 0.042(7) 0.015(6)
C66 0.075(8) 0.040(6) 0.055(6) 0.011(5) 0.033(6) -0.008(5)
C67 0.035(4) 0.022(4) 0.024(4) 0.004(3) 0.002(3) -0.015(3)
C68 0.097(9) 0.029(5) 0.040(6) 0.003(4) -0.019(6) 0.000(5)
C69 0.141(14) 0.058(8) 0.034(6) -0.003(5) -0.024(7) -0.010(8)
C70 0.083(8) 0.057(7) 0.028(5) -0.011(5) 0.010(5) -0.010(6)
C71 0.051(6) 0.034(5) 0.040(5) -0.015(4) 0.009(4) -0.009(4)
C72 0.039(5) 0.048(5) 0.018(4) -0.003(4) 0.008(3) -0.003(4)
C73 0.034(4) 0.012(3) 0.029(4) -0.003(3) 0.001(3) 0.001(3)
C74 0.059(6) 0.020(4) 0.034(5) -0.002(3) -0.003(4) -0.007(4)
C75 0.061(7) 0.041(6) 0.038(5) 0.001(4) -0.016(5) 0.004(5)
C76 0.046(6) 0.037(5) 0.045(6) -0.011(4) -0.015(5) 0.008(4)
C77 0.030(5) 0.043(5) 0.060(6) -0.011(5) 0.006(4) 0.008(4)
C78 0.036(5) 0.033(5) 0.036(5) -0.004(4) 0.004(4) 0.007(4)
C79 0.015(3) 0.021(4) 0.030(4) -0.006(3) -0.004(3) 0.000(3)
C80 0.027(4) 0.022(4) 0.038(5) -0.004(3) -0.001(3) 0.002(3)
C81 0.035(5) 0.039(5) 0.048(6) 0.005(4) 0.005(4) 0.009(4)
C82 0.070(7) 0.041(6) 0.057(7) 0.022(5) 0.014(6) 0.030(5)
C83 0.073(8) 0.034(5) 0.081(9) 0.005(6) 0.020(7) 0.033(5)
C84 0.051(6) 0.031(5) 0.040(5) -0.006(4) 0.007(4) 0.020(4)
C85 0.021(4) 0.024(4) 0.040(5) 0.000(3) 0.005(3) 0.000(3)
C86 0.017(3) 0.029(4) 0.030(4) 0.003(3) 0.001(3) 0.004(3)
C87 0.024(4) 0.029(4) 0.023(4) 0.000(3) 0.012(3) -0.007(3)
C88 0.026(4) 0.009(3) 0.035(4) -0.001(3) 0.005(3) 0.001(3)
C89 0.034(4) 0.009(3) 0.033(4) -0.001(3) 0.005(3) -0.003(3)
C90 0.034(4) 0.018(4) 0.045(5) -0.005(3) 0.017(4) -0.009(3)
C91 0.035(4) 0.024(4) 0.049(5) -0.010(4) 0.017(4) -0.009(3)
C92 0.055(6) 0.015(4) 0.071(7) -0.009(4) 0.029(5) -0.002(4)
C93 0.072(7) 0.024(5) 0.062(7) 0.001(5) 0.016(6) -0.013(5)
C94 0.077(7) 0.021(4) 0.055(6) 0.001(4) 0.021(6) -0.015(5)
C95 0.044(5) 0.020(4) 0.053(6) -0.009(4) 0.029(4) -0.007(4)
C96 0.222(18) 0.021(5) 0.095(10) -0.013(6) 0.128(12) -0.004(8)
C97 0.27(2) 0.031(6) 0.127(12) -0.023(7) 0.172(15) -0.035(9)
C98 0.045(5) 0.068(7) 0.038(5) -0.021(5) 0.024(4) -0.024(5)
C99 0.062(7) 0.092(9) 0.031(5) 0.009(5) 0.021(5) 0.056(7)
C100 0.072(7) 0.049(6) 0.034(5) 0.004(4) 0.028(5) 0.034(5)
S17A 0.055(4) 0.040(3) 0.052(3) -0.014(3) 0.036(3) -0.018(3)
C101 0.058(12) 0.026(9) 0.042(11) 0.002(8) 0.021(9) 0.010(8)
C102 0.066(14) 0.037(11) 0.067(15) -0.017(10) 0.038(12) -0.012(10)
C103 0.048(15) 0.10(3) 0.06(2) -0.014(19) 0.039(18) -0.025(16)
C105 0.050(14) 0.052(17) 0.05(2) 0.028(15) 0.037(15) 0.005(13)
S17B 0.048(3) 0.031(3) 0.041(3) 0.006(2) 0.024(2) 0.014(3)
C107 0.026(8) 0.024(8) 0.046(10) 0.015(7) 0.022(7) 0.009(6)
C108 0.024(8) 0.034(9) 0.043(10) 0.001(8) 0.003(7) 0.012(7)
C111 0.040(10) 0.030(9) 0.054(12) 0.008(9) 0.023(9) 0.008(8)
C112 0.031(9) 0.032(9) 0.040(10) -0.008(7) 0.022(7) -0.004(7)

loop_
_atom_type_symbol
_atom_type_description
_atom_type_scat_dispersion_real
_atom_type_scat_dispersion_imag
_atom_type_scat_source
C C 0.0033 0.0016 'International Tables Vol C Tables 4.2.6.8 and 6.1.1.4'
H H 0.0000 0.0000 'International Tables Vol C Tables 4.2.6.8 and 6.1.1.4'
N N 0.0061 0.0033 'International Tables Vol C Tables 4.2.6.8 and 6.1.1.4'
S S 0.1246 0.1234 'International Tables Vol C Tables 4.2.6.8 and 6.1.1.4'
Zn Zn 0.2839 1.4301 'International Tables Vol C Tables 4.2.6.8 and 6.1.1.4'

loop_
_geom_angle_atom_site_label_1
_geom_angle_atom_site_label_2
_geom_angle_atom_site_label_3
_geom_angle
_geom_angle_site_symmetry_1
_geom_angle_site_symmetry_3
S1 Zn1 S3 109.98(8) . .
S1 Zn1 S4 117.70(8) . .
S3 Zn1 S4 104.18(7) . .
S1 Zn1 S2 112.60(8) . .
S3 Zn1 S2 106.90(7) . .
S4 Zn1 S2 104.64(7) . .
S6 Zn2 S3 113.87(7) . .
S6 Zn2 S15 107.20(7) . .
S3 Zn2 S15 108.35(7) . .
S6 Zn2 S5 111.80(7) . .
S3 Zn2 S5 111.16(7) . .
S15 Zn2 S5 103.81(7) . .
S8 Zn3 S4 115.60(7) . .
S8 Zn3 S15 108.24(7) . .
S4 Zn3 S15 107.28(7) . .
S8 Zn3 S9 111.10(8) . .
S4 Zn3 S9 110.74(9) . .
S15 Zn3 S9 103.01(7) . .
S2 Zn4 S15 109.84(7) . .
S2 Zn4 S10 112.87(8) . .
S15 Zn4 S10 106.22(7) . .
S2 Zn4 S14 112.26(7) . .
S15 Zn4 S14 106.06(7) . .
S10 Zn4 S14 109.20(7) . .
S13 Zn5 S11 114.58(7) . .
S13 Zn5 S15 109.31(7) . .
S11 Zn5 S15 106.86(7) . .
S13 Zn5 S12 112.98(8) . .
S11 Zn5 S12 107.60(7) . .
S15 Zn5 S12 104.90(7) . .
S7 Zn6 S6 116.19(8) . .
S7 Zn6 S8 111.36(8) . .
S6 Zn6 S8 107.08(7) . .
S7 Zn6 S13 109.55(8) . .
S6 Zn6 S13 107.08(7) . .
S8 Zn6 S13 104.90(7) . .
N1 Zn7 S5 113.77(18) . .
N1 Zn7 S12 98.32(17) . .
S5 Zn7 S12 116.98(7) . .
N1 Zn7 S14 110.14(17) . .
S5 Zn7 S14 106.06(7) . .
S12 Zn7 S14 111.53(8) . .
N2 Zn8 S10 108.6(2) . .
N2 Zn8 S9 106.9(2) . .
S10 Zn8 S9 113.25(9) . .
N2 Zn8 S11 104.8(2) . .
S10 Zn8 S11 113.34(7) . .
S9 Zn8 S11 109.45(9) . .
C1 S1 Zn1 102.2(3) . .
C7 S2 Zn4 101.8(3) . .
C7 S2 Zn1 108.7(3) . .
Zn4 S2 Zn1 108.79(8) . .
C13 S3 Zn2 103.3(2) . .
C13 S3 Zn1 108.3(2) . .
Zn2 S3 Zn1 109.86(8) . .
C19 S4 Zn3 103.4(3) . .
C19 S4 Zn1 108.0(3) . .
Zn3 S4 Zn1 109.46(8) . .
C25 S5 Zn7 109.5(3) . .
C25 S5 Zn2 105.8(2) . .
Zn7 S5 Zn2 103.63(7) . .
C31 S6 Zn2 102.4(2) . .
C31 S6 Zn6 105.4(2) . .
Zn2 S6 Zn6 108.43(8) . .
C37 S7 Zn6 106.6(3) . .
C43 S8 Zn3 102.6(3) . .
C43 S8 Zn6 110.2(3) . .
Zn3 S8 Zn6 109.64(8) . .
C49 S9 Zn8 108.4(5) . .
C49 S9 Zn3 104.2(4) . .
Zn8 S9 Zn3 105.23(9) . .
C55 S10 Zn8 110.4(3) . .
C55 S10 Zn4 104.0(3) . .
Zn8 S10 Zn4 103.89(8) . .
C61 S11 Zn5 107.9(3) . .
C61 S11 Zn8 106.4(3) . .
Zn5 S11 Zn8 101.79(8) . .
C67 S12 Zn7 106.5(3) . .
C67 S12 Zn5 103.6(3) . .
Zn7 S12 Zn5 105.63(8) . .
C73 S13 Zn5 103.4(2) . .
C73 S13 Zn6 107.8(3) . .
Zn5 S13 Zn6 107.89(8) . .
C79 S14 Zn7 111.2(3) . .
C79 S14 Zn4 105.8(2) . .
Zn7 S14 Zn4 102.97(8) . .
Zn2 S15 Zn4 107.87(7) . .
Zn2 S15 Zn3 104.71(7) . .
Zn4 S15 Zn3 109.95(8) . .
Zn2 S15 Zn5 111.17(8) . .
Zn4 S15 Zn5 114.27(8) . .
Zn3 S15 Zn5 108.45(7) . .
C87 S16 C90 100.6(4) . .
C85 N1 C89 116.6(6) . .
C85 N1 Zn7 120.7(5) . .
C89 N1 Zn7 122.6(5) . .
C100 N2 C96 115.2(8) . .
C100 N2 Zn8 123.5(7) . .
C96 N2 Zn8 120.8(7) . .
C6 C1 C2 119.2(14) . .
C6 C1 S1 121.8(13) . .
C2 C1 S1 118.9(12) . .
C1 C2 C3 118(2) . .
C1 C2 H2 120.8 . .
C3 C2 H2 120.8 . .
C4 C3 C2 118(3) . .
C4 C3 H3 121.0 . .
C2 C3 H3 121.0 . .
C5 C4 C3 121.2(17) . .
C5 C4 H4 119.4 . .
C3 C4 H4 119.4 . .
C4 C5 C6 120(3) . .
C4 C5 H5 119.9 . .
C6 C5 H5 119.9 . .
C1 C6 C5 123(2) . .
C1 C6 H6 118.7 . .
C5 C6 H6 118.7 . .
C12 C7 C8 119.4(8) . .
C12 C7 S2 122.2(6) . .
C8 C7 S2 118.3(7) . .
C9 C8 C7 119.9(9) . .
C9 C8 H8 120.1 . .
C7 C8 H8 120.1 . .
C10 C9 C8 120.9(9) . .
C10 C9 H9 119.5 . .
C8 C9 H9 119.5 . .
C9 C10 C11 119.8(9) . .
C9 C10 H10 120.1 . .
C11 C10 H10 120.1 . .
C10 C11 C12 119.3(9) . .
C10 C11 H11 120.4 . .
C12 C11 H11 120.4 . .
C7 C12 C11 120.6(8) . .
C7 C12 H12 119.7 . .
C11 C12 H12 119.7 . .
C18 C13 C14 120.2(8) . .
C18 C13 S3 118.5(6) . .
C14 C13 S3 121.3(6) . .
C15 C14 C13 119.4(9) . .
C15 C14 H14 120.3 . .
C13 C14 H14 120.3 . .
C16 C15 C14 119.8(10) . .
C16 C15 H15 120.1 . .
C14 C15 H15 120.1 . .
C15 C16 C17 121.7(9) . .
C15 C16 H16 119.1 . .
C17 C16 H16 119.1 . .
C16 C17 C18 119.8(9) . .
C16 C17 H17 120.1 . .
C18 C17 H17 120.1 . .
C17 C18 C13 119.1(9) . .
C17 C18 H18 120.4 . .
C13 C18 H18 120.4 . .
C20 C19 C24 119.2(7) . .
C20 C19 S4 121.8(6) . .
C24 C19 S4 118.9(6) . .
C19 C20 C21 120.9(9) . .
C19 C20 H20 119.5 . .
C21 C20 H20 119.5 . .
C22 C21 C20 118.0(10) . .
C22 C21 H21 121.0 . .
C20 C21 H21 121.0 . .
C23 C22 C21 120.4(9) . .
C23 C22 H22 119.8 . .
C21 C22 H22 119.8 . .
C22 C23 C24 120.9(9) . .
C22 C23 H23 119.6 . .
C24 C23 H23 119.6 . .
C19 C24 C23 120.5(9) . .
C19 C24 H24 119.8 . .
C23 C24 H24 119.8 . .
C26 C25 C30 119.6(8) . .
C26 C25 S5 118.6(6) . .
C30 C25 S5 121.8(6) . .
C25 C26 C27 120.0(8) . .
C25 C26 H26 120.0 . .
C27 C26 H26 120.0 . .
C28 C27 C26 120.9(9) . .
C28 C27 H27 119.5 . .
C26 C27 H27 119.5 . .
C27 C28 C29 120.0(9) . .
C27 C28 H28 120.0 . .
C29 C28 H28 120.0 . .
C28 C29 C30 120.7(10) . .
C28 C29 H29 119.7 . .
C30 C29 H29 119.7 . .
C25 C30 C29 118.8(9) . .
C25 C30 H30 120.6 . .
C29 C30 H30 120.6 . .
C36 C31 C32 119.6(7) . .
C36 C31 S6 122.0(6) . .
C32 C31 S6 118.4(6) . .
C31 C32 C33 119.2(8) . .
C31 C32 H32 120.4 . .
C33 C32 H32 120.4 . .
C34 C33 C32 120.7(8) . .
C34 C33 H33 119.7 . .
C32 C33 H33 119.7 . .
C33 C34 C35 119.6(8) . .
C33 C34 H34 120.2 . .
C35 C34 H34 120.2 . .
C36 C35 C34 120.0(8) . .
C36 C35 H35 120.0 . .
C34 C35 H35 120.0 . .
C35 C36 C31 120.8(8) . .
C35 C36 H36 119.6 . .
C31 C36 H36 119.6 . .
C42 C37 C38 118.1(9) . .
C42 C37 S7 120.8(7) . .
C38 C37 S7 121.0(7) . .
C39 C38 C37 121.4(9) . .
C39 C38 H38 119.3 . .
C37 C38 H38 119.3 . .
C38 C39 C40 121.1(10) . .
C38 C39 H39 119.4 . .
C40 C39 H39 119.4 . .
C39 C40 C41 117.3(10) . .
C39 C40 H40 121.3 . .
C41 C40 H40 121.3 . .
C42 C41 C40 121.3(10) . .
C42 C41 H41 119.3 . .
C40 C41 H41 119.3 . .
C41 C42 C37 120.7(10) . .
C41 C42 H42 119.6 . .
C37 C42 H42 119.6 . .
C48 C43 C44 118.9(8) . .
C48 C43 S8 123.0(6) . .
C44 C43 S8 118.1(7) . .
C45 C44 C43 120.1(10) . .
C45 C44 H44 119.9 . .
C43 C44 H44 119.9 . .
C46 C45 C44 120.0(10) . .
C46 C45 H45 120.0 . .
C44 C45 H45 120.0 . .
C47 C46 C45 120.0(9) . .
C47 C46 H46 120.0 . .
C45 C46 H46 120.0 . .
C46 C47 C48 120.6(9) . .
C46 C47 H47 119.7 . .
C48 C47 H47 119.7 . .
C43 C48 C47 120.2(8) . .
C43 C48 H48 119.9 . .
C47 C48 H48 119.9 . .
C54 C49 C50 119.1(15) . .
C54 C49 S9 118.1(16) . .
C50 C49 S9 122.8(10) . .
C49 C50 C51 116.3(18) . .
C49 C50 H50 121.8 . .
C51 C50 H50 121.8 . .
C52 C51 C50 114(2) . .
C52 C51 H51A 123.0 . .
C50 C51 H51A 123.0 . .
C51 C52 C53 128.4(14) . .
C51 C52 H52 115.8 . .
C53 C52 H52 115.8 . .
C54 C53 C52 105(2) . .
C54 C53 H53 127.4 . .
C52 C53 H53 127.4 . .
C53 C54 C49 136(3) . .
C53 C54 H54 112.1 . .
C49 C54 H54 112.1 . .
C56 C55 C60 118.0(8) . .
C56 C55 S10 118.8(7) . .
C60 C55 S10 123.2(6) . .
C55 C56 C57 120.5(9) . .
C55 C56 H56 119.8 . .
C57 C56 H56 119.8 . .
C58 C57 C56 121.3(10) . .
C58 C57 H57 119.3 . .
C56 C57 H57 119.3 . .
C57 C58 C59 120.1(9) . .
C57 C58 H58 119.9 . .
C59 C58 H58 119.9 . .
C58 C59 C60 118.9(9) . .
C58 C59 H59 120.6 . .
C60 C59 H59 120.6 . .
C55 C60 C59 121.0(8) . .
C55 C60 H60 119.5 . .
C59 C60 H60 119.5 . .
C62 C61 C66 118.8(9) . .
C62 C61 S11 118.9(8) . .
C66 C61 S11 122.2(7) . .
C61 C62 C63 121.7(12) . .
C61 C62 H62 119.1 . .
C63 C62 H62 119.1 . .
C62 C63 C64 119.6(13) . .
C62 C63 H63 120.2 . .
C64 C63 H63 120.2 . .
C65 C64 C63 119.6(12) . .
C65 C64 H64 120.2 . .
C63 C64 H64 120.2 . .
C64 C65 C66 121.3(13) . .
C64 C65 H65 119.4 . .
C66 C65 H65 119.4 . .
C65 C66 C61 118.9(11) . .
C65 C66 H66 120.6 . .
C61 C66 H66 120.6 . .
C68 C67 C72 118.2(8) . .
C68 C67 S12 119.2(7) . .
C72 C67 S12 122.6(6) . .
C69 C68 C67 119.6(11) . .
C69 C68 H68 120.2 . .
C67 C68 H68 120.2 . .
C68 C69 C70 122.4(11) . .
C68 C69 H69 118.8 . .
C70 C69 H69 118.8 . .
C71 C70 C69 118.2(10) . .
C71 C70 H70 120.9 . .
C69 C70 H70 120.9 . .
C70 C71 C72 120.8(10) . .
C70 C71 H71 119.6 . .
C72 C71 H71 119.6 . .
C71 C72 C67 120.7(8) . .
C71 C72 H72 119.7 . .
C67 C72 H72 119.7 . .
C78 C73 C74 118.6(8) . .
C78 C73 S13 122.6(6) . .
C74 C73 S13 118.7(7) . .
C75 C74 C73 120.1(10) . .
C75 C74 H74 119.9 . .
C73 C74 H74 119.9 . .
C76 C75 C74 120.8(9) . .
C76 C75 H75 119.6 . .
C74 C75 H75 119.6 . .
C75 C76 C77 119.2(9) . .
C75 C76 H76 120.4 . .
C77 C76 H76 120.4 . .
C76 C77 C78 120.7(10) . .
C76 C77 H77 119.7 . .
C78 C77 H77 119.7 . .
C77 C78 C73 120.5(9) . .
C77 C78 H78 119.8 . .
C73 C78 H78 119.8 . .
C84 C79 C80 119.7(8) . .
C84 C79 S14 117.6(7) . .
C80 C79 S14 122.6(6) . .
C81 C80 C79 120.2(8) . .
C81 C80 H80 119.9 . .
C79 C80 H80 119.9 . .
C80 C81 C82 120.3(10) . .
C80 C81 H81 119.9 . .
C82 C81 H81 119.9 . .
C83 C82 C81 119.3(9) . .
C83 C82 H82 120.3 . .
C81 C82 H82 120.3 . .
C82 C83 C84 121.5(10) . .
C82 C83 H83 119.3 . .
C84 C83 H83 119.3 . .
C79 C84 C83 118.9(10) . .
C79 C84 H84 120.6 . .
C83 C84 H84 120.6 . .
N1 C85 C86 123.7(7) . .
N1 C85 H85 118.2 . .
C86 C85 H85 118.2 . .
C85 C86 C87 120.1(7) . .
C85 C86 H86 120.0 . .
C87 C86 H86 120.0 . .
C88 C87 C86 116.5(7) . .
C88 C87 S16 124.8(6) . .
C86 C87 S16 118.7(6) . .
C89 C88 C87 120.4(7) . .
C89 C88 H88 119.8 . .
C87 C88 H88 119.8 . .
N1 C89 C88 122.8(7) . .
N1 C89 H89 118.6 . .
C88 C89 H89 118.6 . .
C91 C90 C95 120.6(8) . .
C91 C90 S16 121.3(7) . .
C95 C90 S16 118.1(6) . .
C90 C91 C92 120.0(9) . .
C90 C91 H91 120.0 . .
C92 C91 H91 120.0 . .
C93 C92 C91 119.9(9) . .
C93 C92 H92 120.0 . .
C91 C92 H92 120.0 . .
C92 C93 C94 120.9(10) . .
C92 C93 H93 119.6 . .
C94 C93 H93 119.6 . .
C93 C94 C95 120.2(10) . .
C93 C94 H94 119.9 . .
C95 C94 H94 119.9 . .
C94 C95 C90 118.3(8) . .
C94 C95 H95 120.8 . .
C90 C95 H95 120.8 . .
N2 C96 C97 122.3(10) . .
N2 C96 H96 118.9 . .
C97 C96 H96 118.9 . .
C98 C97 C96 121.3(11) . .
C98 C97 H97 119.4 . .
C96 C97 H97 119.4 . .
C99 C98 C97 116.3(9) . .
C99 C98 S17A 111.0(8) . .
C97 C98 S17A 132.7(10) . .
C99 C98 S17B 134.0(9) . .
C97 C98 S17B 109.6(9) . .
C98 C99 C100 120.4(10) . .
C98 C99 H99 119.8 . .
C100 C99 H99 119.8 . .
N2 C100 C99 124.5(10) . .
N2 C100 H100 117.8 . .
C99 C100 H100 117.8 . .
C98 S17A C101 101.4(7) . .
C102 C101 C106 121.2(19) . .
C102 C101 S17A 121.7(15) . .
C106 C101 S17A 116.5(15) . .
C101 C102 C103 120(2) . .
C101 C102 C105 102.0(19) . 2_755
C105 C103 C102 121(8) 2_755 .
C102 C103 C104 119(3) . .
C105 C103 C106 70(5) 2_755 2_755
C102 C103 C106 109(3) . 2_755
C104 C103 C106 63.5(17) . 2_755
C102 C103 C104 89(2) . 2_755
C106 C103 C104 89(2) 2_755 2_755
C105 C104 C104 97(4) 2_755 2_755
C104 C104 C103 99(3) 2_755 .
C105 C104 C105 121(3) 2_755 .
C103 C104 C105 121(3) . .
C105 C104 C106 65(3) 2_755 2_755
C104 C104 C106 130.5(12) 2_755 2_755
C103 C104 C106 60(2) . 2_755
C105 C104 C106 118(2) . 2_755
C105 C104 C103 127(3) 2_755 2_755
C104 C104 C103 45.7(19) 2_755 2_755
C103 C104 C103 125(3) . 2_755
C106 C104 C103 108(2) 2_755 2_755
C103 C105 C104 167(8) 2_755 2_755
C103 C105 C106 84(6) 2_755 .
C104 C105 C106 84(3) 2_755 .
C103 C105 C104 132(7) 2_755 .
C104 C105 C104 51(3) 2_755 .
C106 C105 C104 116(2) . .
C104 C105 C102 134(4) 2_755 2_755
C106 C105 C102 93(2) . 2_755
C104 C105 C102 92(2) . 2_755
C103 C105 C105 139(7) 2_755 2_755
C106 C105 C105 97.0(18) . 2_755
C102 C105 C105 97(2) 2_755 2_755
C105 C106 C101 122(2) . .
C101 C106 C103 138(2) . 2_755
C101 C106 C104 97.2(17) . 2_755
C103 C106 C104 56.5(18) 2_755 2_755
C107 S17B C98 97.2(7) . .
C112 C107 C108 123.9(14) . .
C112 C107 S17B 122.0(13) . .
C108 C107 S17B 113.7(13) . .
C109 C108 C107 115.7(16) . .
C107 C108 C111 120.8(16) . 2_755
C107 C108 C110 99.1(14) . 2_755
C111 C108 C110 54.2(12) 2_755 2_755
C110 C109 C111 138(5) 2_755 2_755
C111 C109 C110 114(2) 2_755 .
C110 C109 C108 103(4) 2_755 .
C111 C109 C108 71.7(19) 2_755 .
C110 C109 C108 122(2) . .
C111 C109 C109 115(2) 2_755 2_755
C108 C109 C109 112.7(17) . 2_755
C109 C110 C110 130(5) 2_755 2_755
C109 C110 C109 143(4) 2_755 .
C110 C110 C111 111(2) 2_755 .
C109 C110 C111 119.9(18) . .
C109 C110 C108 58(3) 2_755 2_755
C110 C110 C108 139.7(11) 2_755 2_755
C109 C110 C108 130(2) . 2_755
C111 C110 C108 56.3(12) . 2_755
C109 C110 C111 140(4) 2_755 2_755
C111 C110 C111 112.4(16) . 2_755
C108 C110 C111 103.7(13) 2_755 2_755
C109 C111 C112 133(2) 2_755 .
C110 C111 C112 120.5(17) . .
C109 C111 C108 69.0(18) 2_755 2_755
C110 C111 C108 69.5(14) . 2_755
C112 C111 C108 128.4(17) . 2_755
C112 C111 C110 93.5(14) . 2_755
C108 C111 C110 90.2(14) 2_755 2_755
C107 C112 C111 117.5(16) . .

loop_
_geom_bond_atom_site_label_1
_geom_bond_atom_site_label_2
_geom_bond_distance
_geom_bond_site_symmetry_2
Zn1 S1 2.282(2) .
Zn1 S3 2.388(2) .
Zn1 S4 2.389(2) .
Zn1 S2 2.423(2) .
Zn2 S6 2.332(2) .
Zn2 S3 2.335(2) .
Zn2 S15 2.338(2) .
Zn2 S5 2.3799(19) .
Zn3 S8 2.339(2) .
Zn3 S4 2.340(2) .
Zn3 S15 2.3416(19) .
Zn3 S9 2.376(2) .
Zn4 S2 2.330(2) .
Zn4 S15 2.3396(19) .
Zn4 S10 2.360(2) .
Zn4 S14 2.366(2) .
Zn5 S13 2.323(2) .
Zn5 S11 2.347(2) .
Zn5 S15 2.348(2) .
Zn5 S12 2.364(2) .
Zn6 S7 2.270(2) .
Zn6 S6 2.377(2) .
Zn6 S8 2.405(2) .
Zn6 S13 2.408(2) .
Zn7 N1 2.066(6) .
Zn7 S5 2.329(2) .
Zn7 S12 2.349(2) .
Zn7 S14 2.351(2) .
Zn8 N2 2.037(7) .
Zn8 S10 2.334(2) .
Zn8 S9 2.338(2) .
Zn8 S11 2.350(2) .
S1 C1 1.772(10) .
S2 C7 1.806(8) .
S3 C13 1.802(8) .
S4 C19 1.791(7) .
S5 C25 1.779(8) .
S6 C31 1.790(8) .
S7 C37 1.780(9) .
S8 C43 1.797(8) .
S9 C49 1.764(12) .
S10 C55 1.799(8) .
S11 C61 1.800(8) .
S12 C67 1.801(8) .
S13 C73 1.795(8) .
S14 C79 1.795(8) .
S16 C87 1.744(8) .
S16 C90 1.790(9) .
N1 C85 1.358(9) .
N1 C89 1.367(9) .
N2 C100 1.314(11) .
N2 C96 1.330(13) .
C1 C6 1.36(2) .
C1 C2 1.41(2) .
C2 C3 1.43(2) .
C2 H2 0.9500 .
C3 C4 1.42(5) .
C3 H3 0.9500 .
C4 C5 1.34(6) .
C4 H4 0.9500 .
C5 C6 1.37(2) .
C5 H5 0.9500 .
C6 H6 0.9500 .
C7 C12 1.365(11) .
C7 C8 1.398(11) .
C8 C9 1.383(13) .
C8 H8 0.9500 .
C9 C10 1.374(15) .
C9 H9 0.9500 .
C10 C11 1.382(13) .
C10 H10 0.9500 .
C11 C12 1.416(11) .
C11 H11 0.9500 .
C12 H12 0.9500 .
C13 C18 1.393(11) .
C13 C14 1.396(11) .
C14 C15 1.390(13) .
C14 H14 0.9500 .
C15 C16 1.353(14) .
C15 H15 0.9500 .
C16 C17 1.381(14) .
C16 H16 0.9500 .
C17 C18 1.382(13) .
C17 H17 0.9500 .
C18 H18 0.9500 .
C19 C20 1.370(11) .
C19 C24 1.380(11) .
C20 C21 1.418(12) .
C20 H20 0.9500 .
C21 C22 1.397(15) .
C21 H21 0.9500 .
C22 C23 1.355(15) .
C22 H22 0.9500 .
C23 C24 1.383(12) .
C23 H23 0.9500 .
C24 H24 0.9500 .
C25 C26 1.388(11) .
C25 C30 1.394(12) .
C26 C27 1.388(11) .
C26 H26 0.9500 .
C27 C28 1.352(13) .
C27 H27 0.9500 .
C28 C29 1.381(15) .
C28 H28 0.9500 .
C29 C30 1.401(13) .
C29 H29 0.9500 .
C30 H30 0.9500 .
C31 C36 1.389(10) .
C31 C32 1.399(11) .
C32 C33 1.400(12) .
C32 H32 0.9500 .
C33 C34 1.387(13) .
C33 H33 0.9500 .
C34 C35 1.390(13) .
C34 H34 0.9500 .
C35 C36 1.385(11) .
C35 H35 0.9500 .
C36 H36 0.9500 .
C37 C42 1.389(12) .
C37 C38 1.397(12) .
C38 C39 1.376(13) .
C38 H38 0.9500 .
C39 C40 1.378(15) .
C39 H39 0.9500 .
C40 C41 1.423(18) .
C40 H40 0.9500 .
C41 C42 1.366(15) .
C41 H41 0.9500 .
C42 H42 0.9500 .
C43 C48 1.376(11) .
C43 C44 1.402(12) .
C44 C45 1.395(14) .
C44 H44 0.9500 .
C45 C46 1.381(16) .
C45 H45 0.9500 .
C46 C47 1.361(13) .
C46 H46 0.9500 .
C47 C48 1.403(12) .
C47 H47 0.9500 .
C48 H48 0.9500 .
C49 C54 1.373(19) .
C49 C50 1.38(2) .
C50 C51 1.459(19) .
C50 H50 0.9500 .
C51 C52 1.45(3) .
C51 H51A 0.9500 .
C52 C53 1.45(3) .
C52 H52 0.9500 .
C53 C54 1.25(2) .
C53 H53 0.9500 .
C54 H54 0.9500 .
C55 C56 1.378(12) .
C55 C60 1.394(11) .
C56 C57 1.385(14) .
C56 H56 0.9500 .
C57 C58 1.356(15) .
C57 H57 0.9500 .
C58 C59 1.374(13) .
C58 H58 0.9500 .
C59 C60 1.407(12) .
C59 H59 0.9500 .
C60 H60 0.9500 .
C61 C62 1.354(13) .
C61 C66 1.402(13) .
C62 C63 1.371(16) .
C62 H62 0.9500 .
C63 C64 1.38(2) .
C63 H63 0.9500 .
C64 C65 1.346(19) .
C64 H64 0.9500 .
C65 C66 1.391(15) .
C65 H65 0.9500 .
C66 H66 0.9500 .
C67 C68 1.384(12) .
C67 C72 1.398(12) .
C68 C69 1.373(16) .
C68 H68 0.9500 .
C69 C70 1.388(18) .
C69 H69 0.9500 .
C70 C71 1.354(14) .
C70 H70 0.9500 .
C71 C72 1.394(12) .
C71 H71 0.9500 .
C72 H72 0.9500 .
C73 C78 1.382(12) .
C73 C74 1.396(11) .
C74 C75 1.387(13) .
C74 H74 0.9500 .
C75 C76 1.368(16) .
C75 H75 0.9500 .
C76 C77 1.382(14) .
C76 H76 0.9500 .
C77 C78 1.381(12) .
C77 H77 0.9500 .
C78 H78 0.9500 .
C79 C84 1.392(11) .
C79 C80 1.405(12) .
C80 C81 1.383(12) .
C80 H80 0.9500 .
C81 C82 1.392(14) .
C81 H81 0.9500 .
C82 C83 1.378(16) .
C82 H82 0.9500 .
C83 C84 1.400(14) .
C83 H83 0.9500 .
C84 H84 0.9500 .
C85 C86 1.370(11) .
C85 H85 0.9500 .
C86 C87 1.411(11) .
C86 H86 0.9500 .
C87 C88 1.400(10) .
C88 C89 1.382(10) .
C88 H88 0.9500 .
C89 H89 0.9500 .
C90 C91 1.383(11) .
C90 C95 1.405(12) .
C91 C92 1.388(13) .
C91 H91 0.9500 .
C92 C93 1.371(15) .
C92 H92 0.9500 .
C93 C94 1.386(15) .
C93 H93 0.9500 .
C94 C95 1.399(13) .
C94 H94 0.9500 .
C95 H95 0.9500 .
C96 C97 1.385(14) .
C96 H96 0.9500 .
C97 C98 1.350(16) .
C97 H97 0.9500 .
C98 C99 1.335(15) .
C98 S17A 1.774(10) .
C98 S17B 1.827(11) .
C99 C100 1.377(13) .
C99 H99 0.9500 .
C100 H100 0.9500 .
S17A C101 1.79(2) .
C101 C102 1.37(3) .
C101 C106 1.38(3) .
C102 C103 1.39(4) .
C102 C105 1.80(4) 2_755
C103 C105 0.63(4) 2_755
C103 C104 1.40(3) .
C103 C106 1.45(4) 2_755
C103 C104 1.93(5) 2_755
C104 C105 0.78(3) 2_755
C104 C104 1.13(4) 2_755
C104 C105 1.45(4) .
C104 C106 1.50(3) 2_755
C104 C103 1.93(5) 2_755
C105 C103 0.63(4) 2_755
C105 C104 0.78(3) 2_755
C105 C106 1.37(4) .
C105 C102 1.80(4) 2_755
C105 C105 1.97(7) 2_755
C106 C103 1.45(4) 2_755
C106 C104 1.50(3) 2_755
S17B C107 1.793(16) .
C107 C112 1.39(2) .
C107 C108 1.42(2) .
C108 C109 1.41(3) .
C108 C111 1.44(2) 2_755
C108 C110 1.62(2) 2_755
C109 C110 0.53(3) 2_755
C109 C111 0.96(3) 2_755
C109 C110 1.39(3) .
C109 C109 1.84(4) 2_755
C110 C109 0.53(3) 2_755
C110 C110 0.98(3) 2_755
C110 C111 1.40(3) .
C110 C108 1.62(2) 2_755
C110 C111 1.98(3) 2_755
C111 C109 0.96(3) 2_755
C111 C112 1.42(2) .
C111 C108 1.44(2) 2_755
C111 C110 1.98(3) 2_755
